data_7239043
loop_
_publ_author_name
'Wang, Xuan'
'Xing, Yong Heng'
'Bai, Feng Ying'
'Wang, Xin Yu'
'Guan, Qing Lin'
'Hou, Ya Nan'
'Zhang, Rui'
'Shi, Zhan'

_publ_section_title
;
 Synthesis, structure, and surface photovoltage properties of a series of
 novel d7--d10 metal complexes with pincer N-heterocycle ligands
;
_journal_issue 36
_journal_name_full 'RSC Advances'
_journal_page_first 16021
_journal_paper_doi 10.1039/c3ra41459k
_journal_volume 3
_journal_year 2013
_chemical_formula_sum 'C17 H26 N14 Ni O'
_chemical_formula_weight 501.23
_space_group_IT_number 14
_space_group_name_Hall '-P 2ybc'
_space_group_name_H-M_alt 'P 1 21/c 1'
_symmetry_cell_setting monoclinic
_symmetry_space_group_name_H-M 'P 1 21/c 1'
_atom_sites_solution_hydrogens geom
_atom_sites_solution_primary direct
_atom_sites_solution_secondary difmap
_audit_creation_method SHELXL-97
_cell_angle_alpha 90.00
_cell_angle_beta 106.1740(10)
_cell_angle_gamma 90.00
_cell_formula_units_Z 4
_cell_length_a 13.9708(7)
_cell_length_b 15.4535(8)
_cell_length_c 11.0815(5)
_cell_measurement_reflns_used 9943
_cell_measurement_temperature 296(2)
_cell_measurement_theta_max 28.50
_cell_measurement_theta_min 2.01
_cell_volume 2297.8(2)
_computing_cell_refinement 'Bruker SMART'
_computing_data_collection 'Bruker SMART'
_computing_data_reduction 'Bruker SAINT'
_computing_molecular_graphics 'Bruker SHELXTL'
_computing_publication_material 'Bruker SHELXTL'
_computing_structure_refinement 'SHELXL-97 (Sheldrick, 1997)'
_computing_structure_solution 'SHELXS-97 (Sheldrick, 1990)'
_diffrn_ambient_temperature 296(2)
_diffrn_measured_fraction_theta_full 0.955
_diffrn_measured_fraction_theta_max 0.955
_diffrn_measurement_device_type 'Bruker AXS SMART APEX II CCD'
_diffrn_measurement_method '\w scans'
_diffrn_radiation_monochromator graphite
_diffrn_radiation_source 'fine-focus sealed tube'
_diffrn_radiation_type MoK\a
_diffrn_radiation_wavelength 0.71073
_diffrn_reflns_av_R_equivalents 0.0161
_diffrn_reflns_av_sigmaI/netI 0.0125
_diffrn_reflns_limit_h_max 15
_diffrn_reflns_limit_h_min -18
_diffrn_reflns_limit_k_max 20
_diffrn_reflns_limit_k_min -20
_diffrn_reflns_limit_l_max 14
_diffrn_reflns_limit_l_min -12
_diffrn_reflns_number 28290
_diffrn_reflns_theta_full 28.50
_diffrn_reflns_theta_max 28.50
_diffrn_reflns_theta_min 2.01
_exptl_absorpt_coefficient_mu 0.886
_exptl_absorpt_correction_T_max 0.983
_exptl_absorpt_correction_T_min 0.742
_exptl_absorpt_correction_type multi-scan
_exptl_absorpt_process_details sadabs
_exptl_crystal_colour green
_exptl_crystal_density_diffrn 1.449
_exptl_crystal_density_method 'not measured'
_exptl_crystal_description block
_exptl_crystal_F_000 1048
_exptl_crystal_size_max 0.46
_exptl_crystal_size_mid 0.44
_exptl_crystal_size_min 0.20
_refine_diff_density_max 1.073
_refine_diff_density_min -0.500
_refine_diff_density_rms 0.069
_refine_ls_extinction_method none
_refine_ls_goodness_of_fit_ref 1.047
_refine_ls_hydrogen_treatment constr
_refine_ls_matrix_type full
_refine_ls_number_parameters 302
_refine_ls_number_reflns 5557
_refine_ls_number_restraints 0
_refine_ls_restrained_S_all 1.047
_refine_ls_R_factor_all 0.0618
_refine_ls_R_factor_gt 0.0515
_refine_ls_shift/su_max 0.002
_refine_ls_shift/su_mean 0.000
_refine_ls_structure_factor_coef Fsqd
_refine_ls_weighting_details 'calc w=1/[\s^2^(Fo^2^)+(0.0699P)^2^+2.4493P] where P=(Fo^2^+2Fc^2^)/3'
_refine_ls_weighting_scheme calc
_refine_ls_wR_factor_gt 0.1339
_refine_ls_wR_factor_ref 0.1464
_reflns_number_gt 4731
_reflns_number_total 5557
_reflns_threshold_expression >2sigma(I)
_cod_data_source_file c3ra41459k.txt
_cod_data_source_block 1
_cod_depositor_comments
;
The following automatic conversions were performed:

data item '_symmetry_cell_setting' value 'Monoclinic' was changed to
'monoclinic' in accordance with the
/home/saulius/struct/COD-crude-data/automatic-downloads/DataCite-retrospective/RSC/depositions/lib/dictionaries/cif_core.dic
dictionary named 'cif_core.dic' version 2.4.2 last updated on
2011-04-26.

Automatic conversion script
Id: cif_fix_values 6909 2019-04-08 15:41:33Z antanas 
;
_cod_original_sg_symbol_H-M P2(1)/c
_cod_database_code 7239043

loop_
_symmetry_equiv_pos_as_xyz
'x, y, z'
'-x, y+1/2, -z+1/2'
'-x, -y, -z'
'x, -y-1/2, z-1/2'

loop_
_atom_site_label
_atom_site_type_symbol
_atom_site_fract_x
_atom_site_fract_y
_atom_site_fract_z
_atom_site_U_iso_or_equiv
_atom_site_adp_type
_atom_site_occupancy
_atom_site_symmetry_multiplicity
_atom_site_calc_flag
_atom_site_refinement_flags
Ni Ni 0.37785(2) 1.01237(2) -0.04979(3) 0.03981(13) Uani 1 1 d .
C1 C 0.3406(2) 0.80480(19) -0.1131(3) 0.0458(6) Uani 1 1 d .
C2 C 0.2824(2) 0.74013(18) -0.0776(3) 0.0497(6) Uani 1 1 d .
H2A H 0.2779 0.6824 -0.1024 0.060 Uiso 1 1 calc R
C3 C 0.2339(2) 0.77799(17) -0.0003(3) 0.0434(5) Uani 1 1 d .
C4 C 0.4053(2) 0.7977(2) -0.1998(3) 0.0622(8) Uani 1 1 d .
H4A H 0.4605 0.8369 -0.1732 0.093 Uiso 1 1 calc R
H4B H 0.3671 0.8120 -0.2837 0.093 Uiso 1 1 calc R
H4C H 0.4298 0.7395 -0.1983 0.093 Uiso 1 1 calc R
C5 C 0.1621(2) 0.74024(19) 0.0628(3) 0.0552(7) Uani 1 1 d .
H5A H 0.1621 0.6783 0.0554 0.083 Uiso 1 1 calc R
H5B H 0.0964 0.7620 0.0235 0.083 Uiso 1 1 calc R
H5C H 0.1815 0.7561 0.1500 0.083 Uiso 1 1 calc R
C6 C 0.3685(2) 1.2279(2) -0.0374(3) 0.0501(6) Uani 1 1 d .
C7 C 0.3098(2) 1.2868(2) 0.0074(3) 0.0586(8) Uani 1 1 d .
H7A H 0.3086 1.3466 -0.0030 0.070 Uiso 1 1 calc R
C8 C 0.2549(2) 1.24037(18) 0.0688(3) 0.0506(7) Uani 1 1 d .
C9 C 0.4385(3) 1.2466(3) -0.1141(4) 0.0696(10) Uani 1 1 d .
H9A H 0.4733 1.1946 -0.1235 0.104 Uiso 1 1 calc R
H9B H 0.4856 1.2898 -0.0727 0.104 Uiso 1 1 calc R
H9C H 0.4016 1.2673 -0.1954 0.104 Uiso 1 1 calc R
C10 C 0.1800(3) 1.2699(2) 0.1322(4) 0.0688(10) Uani 1 1 d .
H10A H 0.1766 1.3320 0.1302 0.103 Uiso 1 1 calc R
H10B H 0.1991 1.2504 0.2178 0.103 Uiso 1 1 calc R
H10C H 0.1159 1.2464 0.0894 0.103 Uiso 1 1 calc R
C11 C 0.24229(18) 1.07847(16) 0.0918(3) 0.0403(5) Uani 1 1 d .
C12 C 0.23365(18) 0.93440(16) 0.0672(2) 0.0388(5) Uani 1 1 d .
C13 C 0.1447(2) 1.00041(18) 0.1789(3) 0.0498(7) Uani 1 1 d .
C14 C 0.0549(3) 1.0752(3) 0.3103(4) 0.0769(11) Uani 1 1 d .
H14A H 0.0405 1.0603 0.3885 0.092 Uiso 1 1 calc R
H14B H 0.1100 1.1159 0.3290 0.092 Uiso 1 1 calc R
C15 C -0.0323(4) 1.1148(4) 0.2248(5) 0.1043(16) Uani 1 1 d .
H15A H -0.0503 1.1658 0.2629 0.156 Uiso 1 1 calc R
H15B H -0.0868 1.0745 0.2070 0.156 Uiso 1 1 calc R
H15C H -0.0175 1.1302 0.1481 0.156 Uiso 1 1 calc R
C16 C 0.0419(3) 0.9108(2) 0.2764(3) 0.0646(9) Uani 1 1 d .
H16A H 0.0935 0.8671 0.2889 0.078 Uiso 1 1 calc R
H16B H 0.0211 0.9146 0.3528 0.078 Uiso 1 1 calc R
C17 C -0.0440(3) 0.8847(3) 0.1711(4) 0.0844(12) Uani 1 1 d .
H17A H -0.0689 0.8299 0.1898 0.127 Uiso 1 1 calc R
H17B H -0.0233 0.8798 0.0957 0.127 Uiso 1 1 calc R
H17C H -0.0956 0.9275 0.1593 0.127 Uiso 1 1 calc R
N1 N 0.27567(16) 1.00816(13) 0.0474(2) 0.0414(5) Uani 1 1 d .
N2 N 0.35290(16) 1.14793(15) -0.0056(2) 0.0453(5) Uani 1 1 d .
N3 N 0.33082(16) 0.87929(15) -0.0598(2) 0.0425(5) Uani 1 1 d .
N4 N 0.50157(17) 1.01025(16) -0.1159(2) 0.0455(5) Uani 1 1 d .
N5 N 0.2784(2) 1.0393(2) -0.2207(3) 0.0747(8) Uani 1 1 d .
N6 N 0.28238(16) 1.15512(14) 0.0606(2) 0.0434(5) Uani 1 1 d .
N7 N 0.26464(15) 0.86312(13) 0.0103(2) 0.0401(5) Uani 1 1 d .
N8 N 0.16756(18) 0.92506(15) 0.1297(2) 0.0490(5) Uani 1 1 d .
N9 N 0.17705(19) 1.08037(15) 0.1561(2) 0.0511(6) Uani 1 1 d .
N10 N 0.0828(2) 0.99568(18) 0.2514(3) 0.0605(7) Uani 1 1 d .
N11 N 0.5052(3) 1.0270(3) -0.2175(3) 0.0900(12) Uani 1 1 d .
N12 N 0.5089(5) 1.0442(7) -0.3159(5) 0.227(4) Uani 1 1 d .
N13 N 0.2448(3) 1.00577(17) -0.3111(3) 0.0628(7) Uani 1 1 d .
N14 N 0.2094(7) 0.9763(4) -0.4095(6) 0.178(3) Uani 1 1 d .
O1W O 0.3147(4) -0.0150(3) 0.4023(6) 0.1539(19) Uani 1 1 d .
H1WA H 0.3673 -0.0038 0.4686 0.231 Uiso 1 1 d R
H1WB H 0.3152 0.0214 0.3391 0.231 Uiso 1 1 d R

loop_
_atom_site_aniso_label
_atom_site_aniso_U_11
_atom_site_aniso_U_22
_atom_site_aniso_U_33
_atom_site_aniso_U_23
_atom_site_aniso_U_13
_atom_site_aniso_U_12
Ni 0.03259(18) 0.0436(2) 0.0478(2) 0.00065(13) 0.01883(14) -0.00033(12)
C1 0.0408(13) 0.0504(15) 0.0470(14) -0.0115(11) 0.0137(11) 0.0018(11)
C2 0.0524(15) 0.0409(14) 0.0563(16) -0.0104(12) 0.0157(13) -0.0009(11)
C3 0.0445(13) 0.0368(12) 0.0487(14) -0.0018(10) 0.0125(11) -0.0018(10)
C4 0.0563(17) 0.073(2) 0.0649(19) -0.0247(16) 0.0303(15) -0.0024(15)
C5 0.0637(18) 0.0421(14) 0.0655(18) 0.0016(13) 0.0277(15) -0.0099(13)
C6 0.0416(13) 0.0479(15) 0.0601(17) 0.0079(12) 0.0131(12) -0.0068(11)
C7 0.0604(18) 0.0384(14) 0.078(2) 0.0009(14) 0.0208(16) -0.0076(12)
C8 0.0507(15) 0.0354(13) 0.0672(18) -0.0092(12) 0.0191(13) -0.0049(11)
C9 0.0605(19) 0.070(2) 0.086(2) 0.0232(19) 0.0337(18) -0.0085(16)
C10 0.074(2) 0.0416(16) 0.102(3) -0.0201(17) 0.043(2) -0.0026(14)
C11 0.0378(12) 0.0363(12) 0.0510(14) -0.0013(10) 0.0196(10) -0.0012(9)
C12 0.0369(11) 0.0349(11) 0.0489(13) -0.0010(10) 0.0194(10) -0.0005(9)
C13 0.0499(15) 0.0482(15) 0.0608(17) -0.0028(12) 0.0310(14) 0.0010(11)
C14 0.083(3) 0.079(3) 0.087(3) 0.001(2) 0.054(2) 0.008(2)
C15 0.093(3) 0.098(4) 0.128(4) 0.003(3) 0.039(3) 0.013(3)
C16 0.0648(19) 0.071(2) 0.070(2) 0.0102(17) 0.0392(17) 0.0064(16)
C17 0.063(2) 0.098(3) 0.100(3) 0.004(2) 0.037(2) 0.002(2)
N1 0.0362(10) 0.0367(10) 0.0591(13) -0.0035(9) 0.0259(10) -0.0012(8)
N2 0.0388(10) 0.0434(12) 0.0590(13) 0.0030(10) 0.0224(10) -0.0018(9)
N3 0.0384(11) 0.0453(12) 0.0496(12) -0.0068(9) 0.0217(9) -0.0002(9)
N4 0.0393(11) 0.0597(14) 0.0432(11) 0.0021(10) 0.0208(9) -0.0004(9)
N5 0.0709(19) 0.073(2) 0.071(2) 0.0074(16) 0.0039(16) 0.0130(16)
N6 0.0409(11) 0.0367(11) 0.0580(13) -0.0034(9) 0.0224(10) -0.0031(8)
N7 0.0393(10) 0.0364(10) 0.0499(12) -0.0039(9) 0.0212(9) -0.0022(8)
N8 0.0520(13) 0.0417(12) 0.0652(14) -0.0037(10) 0.0360(12) -0.0053(10)
N9 0.0565(13) 0.0415(12) 0.0679(15) -0.0057(11) 0.0382(12) 0.0000(10)
N10 0.0621(16) 0.0600(16) 0.0746(18) 0.0002(13) 0.0444(15) 0.0024(12)
N11 0.067(2) 0.154(4) 0.0596(18) 0.023(2) 0.0367(16) 0.016(2)
N12 0.160(6) 0.456(13) 0.092(4) 0.095(6) 0.083(4) 0.071(7)
N13 0.086(2) 0.0442(14) 0.0556(16) 0.0032(12) 0.0148(15) -0.0060(13)
N14 0.285(9) 0.094(4) 0.107(4) -0.020(3) -0.022(5) -0.049(4)
O1W 0.134(4) 0.150(4) 0.169(5) -0.006(3) 0.028(4) 0.005(3)

loop_
_atom_type_symbol
_atom_type_description
_atom_type_scat_dispersion_real
_atom_type_scat_dispersion_imag
_atom_type_scat_source
C C 0.0033 0.0016 'International Tables Vol C Tables 4.2.6.8 and 6.1.1.4'
H H 0.0000 0.0000 'International Tables Vol C Tables 4.2.6.8 and 6.1.1.4'
N N 0.0061 0.0033 'International Tables Vol C Tables 4.2.6.8 and 6.1.1.4'
O O 0.0106 0.0060 'International Tables Vol C Tables 4.2.6.8 and 6.1.1.4'
Ni Ni 0.3393 1.1124 'International Tables Vol C Tables 4.2.6.8 and 6.1.1.4'

loop_
_geom_angle_atom_site_label_1
_geom_angle_atom_site_label_2
_geom_angle_atom_site_label_3
_geom_angle
_geom_angle_site_symmetry_1
_geom_angle_site_symmetry_3
N1 Ni N5 95.80(12) . .
N1 Ni N4 168.76(10) . .
N5 Ni N4 95.43(12) . .
N1 Ni N4 92.39(9) . 3_675
N5 Ni N4 171.56(12) . 3_675
N4 Ni N4 76.41(10) . 3_675
N1 Ni N3 75.23(8) . .
N5 Ni N3 91.58(12) . .
N4 Ni N3 103.95(9) . .
N4 Ni N3 92.52(9) 3_675 .
N1 Ni N2 74.45(8) . .
N5 Ni N2 84.50(12) . .
N4 Ni N2 107.18(9) . .
N4 Ni N2 95.72(9) 3_675 .
N3 Ni N2 148.85(8) . .
N3 C1 C2 110.7(2) . .
N3 C1 C4 120.6(3) . .
C2 C1 C4 128.7(3) . .
C3 C2 C1 107.3(2) . .
C3 C2 H2A 126.4 . .
C1 C2 H2A 126.4 . .
C2 C3 N7 105.5(2) . .
C2 C3 C5 130.0(3) . .
N7 C3 C5 124.5(2) . .
C1 C4 H4A 109.5 . .
C1 C4 H4B 109.5 . .
H4A C4 H4B 109.5 . .
C1 C4 H4C 109.5 . .
H4A C4 H4C 109.5 . .
H4B C4 H4C 109.5 . .
C3 C5 H5A 109.5 . .
C3 C5 H5B 109.5 . .
H5A C5 H5B 109.5 . .
C3 C5 H5C 109.5 . .
H5A C5 H5C 109.5 . .
H5B C5 H5C 109.5 . .
N2 C6 C7 110.8(3) . .
N2 C6 C9 121.1(3) . .
C7 C6 C9 128.0(3) . .
C8 C7 C6 107.5(3) . .
C8 C7 H7A 126.2 . .
C6 C7 H7A 126.2 . .
C7 C8 N6 105.3(3) . .
C7 C8 C10 130.0(3) . .
N6 C8 C10 124.7(3) . .
C6 C9 H9A 109.5 . .
C6 C9 H9B 109.5 . .
H9A C9 H9B 109.5 . .
C6 C9 H9C 109.5 . .
H9A C9 H9C 109.5 . .
H9B C9 H9C 109.5 . .
C8 C10 H10A 109.5 . .
C8 C10 H10B 109.5 . .
H10A C10 H10B 109.5 . .
C8 C10 H10C 109.5 . .
H10A C10 H10C 109.5 . .
H10B C10 H10C 109.5 . .
N9 C11 N1 126.3(2) . .
N9 C11 N6 120.4(2) . .
N1 C11 N6 113.3(2) . .
N8 C12 N1 126.3(2) . .
N8 C12 N7 120.4(2) . .
N1 C12 N7 113.3(2) . .
N10 C13 N8 117.2(3) . .
N10 C13 N9 117.7(2) . .
N8 C13 N9 125.0(2) . .
C15 C14 N10 109.6(4) . .
C15 C14 H14A 109.8 . .
N10 C14 H14A 109.8 . .
C15 C14 H14B 109.8 . .
N10 C14 H14B 109.8 . .
H14A C14 H14B 108.2 . .
C14 C15 H15A 109.5 . .
C14 C15 H15B 109.5 . .
H15A C15 H15B 109.5 . .
C14 C15 H15C 109.5 . .
H15A C15 H15C 109.5 . .
H15B C15 H15C 109.5 . .
C17 C16 N10 111.3(3) . .
C17 C16 H16A 109.4 . .
N10 C16 H16A 109.4 . .
C17 C16 H16B 109.4 . .
N10 C16 H16B 109.4 . .
H16A C16 H16B 108.0 . .
C16 C17 H17A 109.5 . .
C16 C17 H17B 109.5 . .
H17A C17 H17B 109.5 . .
C16 C17 H17C 109.5 . .
H17A C17 H17C 109.5 . .
H17B C17 H17C 109.5 . .
C12 N1 C11 115.0(2) . .
C12 N1 Ni 121.86(17) . .
C11 N1 Ni 123.06(17) . .
C6 N2 N6 105.1(2) . .
C6 N2 Ni 141.6(2) . .
N6 N2 Ni 111.95(15) . .
C1 N3 N7 105.2(2) . .
C1 N3 Ni 142.12(19) . .
N7 N3 Ni 112.64(15) . .
N11 N4 Ni 127.3(2) . .
N11 N4 Ni 128.7(2) . 3_675
Ni N4 Ni 103.59(10) . 3_675
N13 N5 Ni 138.2(3) . .
C8 N6 N2 111.2(2) . .
C8 N6 C11 130.9(2) . .
N2 N6 C11 117.2(2) . .
C3 N7 N3 111.4(2) . .
C3 N7 C12 131.6(2) . .
N3 N7 C12 116.7(2) . .
C12 N8 C13 113.4(2) . .
C11 N9 C13 113.5(2) . .
C13 N10 C16 120.4(3) . .
C13 N10 C14 120.6(3) . .
C16 N10 C14 119.0(3) . .
N12 N11 N4 179.3(8) . .
N5 N13 N14 175.3(5) . .
H1WA O1W H1WB 109.5 . .

loop_
_geom_bond_atom_site_label_1
_geom_bond_atom_site_label_2
_geom_bond_distance
_geom_bond_site_symmetry_2
Ni N1 2.014(2) .
Ni N5 2.055(3) .
Ni N4 2.057(2) .
Ni N4 2.147(2) 3_675
Ni N3 2.152(2) .
Ni N2 2.201(2) .
C1 N3 1.318(3) .
C1 C2 1.412(4) .
C1 C4 1.495(4) .
C2 C3 1.362(4) .
C2 H2A 0.9300 .
C3 N7 1.379(3) .
C3 C5 1.493(4) .
C4 H4A 0.9600 .
C4 H4B 0.9600 .
C4 H4C 0.9600 .
C5 H5A 0.9600 .
C5 H5B 0.9600 .
C5 H5C 0.9600 .
C6 N2 1.320(4) .
C6 C7 1.405(4) .
C6 C9 1.491(4) .
C7 C8 1.363(4) .
C7 H7A 0.9300 .
C8 N6 1.382(3) .
C8 C10 1.485(4) .
C9 H9A 0.9600 .
C9 H9B 0.9600 .
C9 H9C 0.9600 .
C10 H10A 0.9600 .
C10 H10B 0.9600 .
C10 H10C 0.9600 .
C11 N9 1.304(3) .
C11 N1 1.330(3) .
C11 N6 1.394(3) .
C12 N8 1.307(3) .
C12 N1 1.328(3) .
C12 N7 1.396(3) .
C13 N10 1.337(4) .
C13 N8 1.361(4) .
C13 N9 1.363(4) .
C14 C15 1.454(6) .
C14 N10 1.494(5) .
C14 H14A 0.9700 .
C14 H14B 0.9700 .
C15 H15A 0.9600 .
C15 H15B 0.9600 .
C15 H15C 0.9600 .
C16 C17 1.477(6) .
C16 N10 1.488(4) .
C16 H16A 0.9700 .
C16 H16B 0.9700 .
C17 H17A 0.9600 .
C17 H17B 0.9600 .
C17 H17C 0.9600 .
N2 N6 1.387(3) .
N3 N7 1.386(3) .
N4 N11 1.169(4) .
N4 Ni 2.147(2) 3_675
N5 N13 1.110(4) .
N11 N12 1.138(5) .
N13 N14 1.157(6) .
O1W H1WA 0.9000 .
O1W H1WB 0.8999 .
